data_1545092
loop_
_publ_author_name
'Kossler, D.'
'Cramer, N.'

_publ_section_title
;
 Neutral chiral cyclopentadienyl Ru(ii)Cl catalysts enable
 enantioselective [2+2]-cycloadditions
;
_journal_issue 3
_journal_name_full 'Chem. Sci.'
_journal_page_first 1862
_journal_paper_doi 10.1039/C6SC05092A
_journal_volume 8
_journal_year 2017
_chemical_absolute_configuration rmad
_chemical_formula_moiety 'C16 H15 Br O2'
_chemical_formula_sum 'C16 H15 Br O2'
_chemical_formula_weight 319.19
_space_group_IT_number 5
_symmetry_cell_setting monoclinic
_symmetry_space_group_name_Hall 'C 2y'
_symmetry_space_group_name_H-M 'C 1 2 1'
_atom_sites_solution_hydrogens geom
_atom_sites_solution_primary direct
_atom_sites_solution_secondary difmap
_audit_creation_method SHELXL-97
_audit_update_record
;
2016-08-15 deposited with the CCDC.
2017-01-04 downloaded from the CCDC.
;
_cell_angle_alpha 90.00
_cell_angle_beta 104.461(3)
_cell_angle_gamma 90.00
_cell_formula_units_Z 8
_cell_length_a 19.2401(6)
_cell_length_b 7.48163(17)
_cell_length_c 19.9656(6)
_cell_measurement_reflns_used 5612
_cell_measurement_temperature 140.00(10)
_cell_measurement_theta_max 75.5620
_cell_measurement_theta_min 4.5450
_cell_volume 2782.94(14)
_computing_cell_refinement 'CrysAlisPro 1.171.38.43 (Rigaku OD, 2015)'
_computing_data_collection 'CrysAlisPro 1.171.38.43 (Rigaku OD, 2015)'
_computing_data_reduction 'CrysAlisPro 1.171.38.43 (Rigaku OD, 2015)'
_computing_molecular_graphics 'Bruker SHELXTL'
_computing_publication_material 'Bruker SHELXTL'
_computing_structure_refinement 'SHELXL-97 (Sheldrick, 1997)'
_computing_structure_solution 'SHELXS-97 (Sheldrick, 1990)'
_diffrn_ambient_environment N~2~
_diffrn_ambient_temperature 140.00(10)
_diffrn_detector 'CCD plate'
_diffrn_detector_area_resol_mean 5.1333
_diffrn_detector_type Atlas
_diffrn_measured_fraction_theta_full 1.000
_diffrn_measured_fraction_theta_max 0.982
_diffrn_measurement_details
;
List of Runs (angles in degrees, time in seconds):

  # Type    Start    End  Width  t~exp~   \w     \q     \k     \f   Frames
#--------------------------------------------------------------------------
  1  \w   -110.00 -15.00   1.00    6.71    --  -41.76 -57.00 -30.00   95
  2  \w    -63.00  30.00   1.00    6.71    --  -41.76  57.00 120.00   93
  3  \w     11.00 115.00   1.00    6.71    --   41.76  77.00-150.00  104
  4  \w     52.00  98.00   1.00    6.71    --   41.76-125.00 -90.00   46
  5  \w      6.00  34.00   1.00    6.71    --   41.76 -99.00 -30.00   28
  6  \w     38.00  65.00   1.00    6.71    --   41.76  37.00 -30.00   27
  7  \w     28.00 104.00   1.00   26.84    --  110.51 -94.00-120.00   76
  8  \w    104.00 178.00   1.00   26.84    --  110.51  30.00 -60.00   74
  9  \w     39.00 136.00   1.00   26.84    --  110.51 -45.00-150.00   97
 10  \w     41.00 119.00   1.00   26.84    --  110.51-125.00 120.00   78
 11  \w     85.00 177.00   1.00   26.84    --  110.51  30.00  30.00   92
 12  \w     70.00 105.00   1.00   26.84    --  110.51 -94.00 -60.00   35
 13  \w    140.00 177.00   1.00   26.84    --  110.51  30.00-120.00   37
 14  \w     38.00  82.00   1.00   26.84    --  110.51 -45.00  60.00   44
 15  \w    150.00 177.00   1.00   26.84    --  110.51  61.00-180.00   27
 16  \w     90.00 131.00   1.00   26.84    --  110.51  61.00-180.00   41
 17  \w     75.00 139.00   1.00   26.84    --  110.51 -61.00  60.00   64
 18  \w     85.00 112.00   1.00   26.84    --  110.51-125.00-150.00   27
 19  \w     43.00  97.00   1.00   26.84    --  110.51 -61.00 -30.00   54
;
_diffrn_measurement_device 'four-circle diffractometer'
_diffrn_measurement_device_type 'SuperNova, Dual, Cu at zero, Atlas'
_diffrn_measurement_method '\w scans'
_diffrn_radiation_monochromator mirror
_diffrn_radiation_probe x-ray
_diffrn_radiation_type 'Cu K\a'
_diffrn_radiation_wavelength 1.54184
_diffrn_reflns_av_R_equivalents 0.0227
_diffrn_reflns_av_sigmaI/netI 0.0308
_diffrn_reflns_limit_h_max 23
_diffrn_reflns_limit_h_min -23
_diffrn_reflns_limit_k_max 7
_diffrn_reflns_limit_k_min -9
_diffrn_reflns_limit_l_max 25
_diffrn_reflns_limit_l_min -21
_diffrn_reflns_number 9198
_diffrn_reflns_theta_full 68.00
_diffrn_reflns_theta_max 75.93
_diffrn_reflns_theta_min 4.57
_diffrn_source 'micro-focus sealed X-ray tube'
_diffrn_source_type 'SuperNova (Cu) X-ray Source'
_exptl_absorpt_coefficient_mu 3.983
_exptl_absorpt_correction_T_max 0.822
_exptl_absorpt_correction_T_min 0.529
_exptl_absorpt_correction_type gaussian
_exptl_absorpt_process_details
; 
CrysAlisPro 1.171.38.43 (Rigaku Oxford Diffraction, 2015) 
Numerical absorption correction based on gaussian integration over 
a multifaceted crystal model. 
Empirical absorption correction using spherical harmonics, 
 implemented in SCALE3 ABSPACK scaling algorithm. 
;
_exptl_crystal_colour 'clear pale colourless'
_exptl_crystal_density_diffrn 1.524
_exptl_crystal_density_method 'not measured'
_exptl_crystal_description plate
_exptl_crystal_F_000 1296
_exptl_crystal_size_max 0.259
_exptl_crystal_size_mid 0.152
_exptl_crystal_size_min 0.060
_refine_diff_density_max 0.723
_refine_diff_density_min -0.546
_refine_diff_density_rms 0.062
_refine_ls_abs_structure_details 'Flack H D (1983), Acta Cryst. A39, 876-881'
_refine_ls_abs_structure_Flack 0.003(18)
_refine_ls_extinction_method none
_refine_ls_goodness_of_fit_ref 1.034
_refine_ls_hydrogen_treatment constr
_refine_ls_matrix_type full
_refine_ls_number_parameters 345
_refine_ls_number_reflns 4551
_refine_ls_number_restraints 1
_refine_ls_restrained_S_all 1.034
_refine_ls_R_factor_all 0.0352
_refine_ls_R_factor_gt 0.0327
_refine_ls_shift/su_max 0.001
_refine_ls_shift/su_mean 0.000
_refine_ls_structure_factor_coef Fsqd
_refine_ls_weighting_details 'calc w=1/[\s^2^(Fo^2^)+(0.0491P)^2^+2.6576P] where P=(Fo^2^+2Fc^2^)/3'
_refine_ls_weighting_scheme calc
_refine_ls_wR_factor_gt 0.0833
_refine_ls_wR_factor_ref 0.0852
_reflns_number_gt 4302
_reflns_number_total 4551
_reflns_threshold_expression >2sigma(I)
_cod_data_source_file c6sc05092a2.cif
_cod_data_source_block dko-2-391
_cod_depositor_comments 'Adding full bibliography for 1545092--1545093.cif.'
_cod_original_sg_symbol_H-M 'C 2'
_cod_database_code 1545092
_publcif_datablock.id {9ba208f1-6810-4a5c-bd6e-fc9f68d8179a}

loop_
_symmetry_equiv_pos_as_xyz
'x, y, z'
'-x, y, -z'
'x+1/2, y+1/2, z'
'-x+1/2, y+1/2, -z'

loop_
_atom_site_label
_atom_site_type_symbol
_atom_site_fract_x
_atom_site_fract_y
_atom_site_fract_z
_atom_site_U_iso_or_equiv
_atom_site_adp_type
_atom_site_occupancy
_atom_site_symmetry_multiplicity
_atom_site_calc_flag
_atom_site_refinement_flags
Br1 Br 0.60960(3) 1.53260(5) 0.99162(2) 0.04395(12) Uani 1 1 d .
O1 O 0.53327(14) 0.6434(4) 0.80382(14) 0.0333(6) Uani 1 1 d .
O2 O 0.41814(14) 0.5570(4) 0.77442(15) 0.0394(6) Uani 1 1 d .
H2 H 0.4338 0.4829 0.7502 0.059 Uiso 1 1 calc R
C1 C 0.44482(18) 0.8014(5) 0.84647(17) 0.0260(7) Uani 1 1 d .
C2 C 0.47241(18) 0.9484(5) 0.88262(16) 0.0241(7) Uani 1 1 d .
C3 C 0.3591(2) 1.1556(6) 0.85260(19) 0.0318(8) Uani 1 1 d .
H3 H 0.3815 1.2765 0.8627 0.038 Uiso 1 1 calc R
C4 C 0.40077(17) 1.0026(5) 0.89567(15) 0.0251(7) Uani 1 1 d .
H4 H 0.3988 1.0003 0.9452 0.030 Uiso 1 1 calc R
C5 C 0.2806(2) 1.1421(7) 0.8581(2) 0.0416(10) Uani 1 1 d .
H5A H 0.2533 1.2511 0.8398 0.050 Uiso 1 1 calc R
H5B H 0.2786 1.1243 0.9067 0.050 Uiso 1 1 calc R
C6 C 0.2509(2) 0.9771(6) 0.8135(2) 0.0370(9) Uani 1 1 d .
H6A H 0.2341 0.8845 0.8412 0.044 Uiso 1 1 calc R
H6B H 0.2107 1.0107 0.7739 0.044 Uiso 1 1 calc R
C7 C 0.36868(18) 0.8327(5) 0.85216(17) 0.0257(7) Uani 1 1 d .
H7 H 0.3486 0.7388 0.8777 0.031 Uiso 1 1 calc R
C8 C 0.31620(17) 0.9112(6) 0.78867(16) 0.0284(7) Uani 1 1 d .
H8 H 0.3045 0.8315 0.7472 0.034 Uiso 1 1 calc R
C9 C 0.35185(19) 1.0881(5) 0.77864(17) 0.0293(7) Uani 1 1 d .
H9A H 0.3205 1.1653 0.7434 0.035 Uiso 1 1 calc R
H9B H 0.3989 1.0715 0.7677 0.035 Uiso 1 1 calc R
C10 C 0.4709(2) 0.6618(5) 0.80683(18) 0.0279(7) Uani 1 1 d .
C11 C 0.54147(17) 1.0402(5) 0.90199(14) 0.0239(6) Uani 1 1 d .
C12 C 0.6059(2) 0.9644(5) 0.89534(18) 0.0299(8) Uani 1 1 d .
H12 H 0.6055 0.8492 0.8752 0.036 Uiso 1 1 calc R
C13 C 0.66999(19) 1.0554(6) 0.91776(18) 0.0352(9) Uani 1 1 d .
H13 H 0.7134 1.0008 0.9138 0.042 Uiso 1 1 calc R
C14 C 0.6719(2) 1.2264(6) 0.94613(18) 0.0328(8) Uani 1 1 d .
H14 H 0.7160 1.2888 0.9613 0.039 Uiso 1 1 calc R
C15 C 0.6088(2) 1.3024(5) 0.95168(17) 0.0300(8) Uani 1 1 d .
C16 C 0.54333(19) 1.2147(5) 0.92982(16) 0.0274(7) Uani 1 1 d .
H16 H 0.5003 1.2714 0.9335 0.033 Uiso 1 1 calc R
Br2 Br 0.37840(2) -0.59469(5) 0.52086(2) 0.04051(11) Uani 1 1 d .
O3 O 0.46432(14) 0.3006(4) 0.70663(14) 0.0332(6) Uani 1 1 d .
O4 O 0.58045(14) 0.3547(4) 0.75453(17) 0.0420(7) Uani 1 1 d .
H4A H 0.5638 0.4486 0.7676 0.063 Uiso 1 1 calc R
C21 C 0.55336(18) 0.0846(5) 0.69892(16) 0.0257(7) Uani 1 1 d .
C22 C 0.52282(17) -0.0643(5) 0.66411(15) 0.0243(7) Uani 1 1 d .
C23 C 0.59502(18) -0.1540(5) 0.67104(16) 0.0246(7) Uani 1 1 d .
H23 H 0.6027 -0.2661 0.6993 0.029 Uiso 1 1 calc R
C24 C 0.62567(18) -0.1566(5) 0.60672(16) 0.0257(7) Uani 1 1 d .
H24 H 0.5982 -0.2312 0.5674 0.031 Uiso 1 1 calc R
C25 C 0.7056(2) -0.2038(5) 0.63267(18) 0.0299(7) Uani 1 1 d .
H25A H 0.7271 -0.2291 0.5935 0.036 Uiso 1 1 calc R
H25B H 0.7123 -0.3092 0.6636 0.036 Uiso 1 1 calc R
C26 C 0.73927(19) -0.0343(5) 0.67254(19) 0.0316(8) Uani 1 1 d .
H26A H 0.7604 -0.0612 0.7220 0.038 Uiso 1 1 calc R
H26B H 0.7769 0.0168 0.6522 0.038 Uiso 1 1 calc R
C27 C 0.67476(19) 0.0939(5) 0.66353(18) 0.0290(7) Uani 1 1 d .
H27 H 0.6873 0.2235 0.6701 0.035 Uiso 1 1 calc R
C28 C 0.62952(17) 0.0197(5) 0.71043(15) 0.0262(6) Uani 1 1 d .
H28 H 0.6558 0.0016 0.7599 0.031 Uiso 1 1 calc R
C29 C 0.63024(18) 0.0421(6) 0.59066(17) 0.0300(7) Uani 1 1 d .
H29A H 0.5826 0.1008 0.5783 0.036 Uiso 1 1 calc R
H29B H 0.6561 0.0647 0.5544 0.036 Uiso 1 1 calc R
C30 C 0.52730(18) 0.2553(5) 0.71935(18) 0.0273(7) Uani 1 1 d .
C31 C 0.45227(18) -0.1287(5) 0.62838(15) 0.0242(7) Uani 1 1 d .
C32 C 0.38907(19) -0.0302(5) 0.62148(17) 0.0260(7) Uani 1 1 d .
H32 H 0.3910 0.0860 0.6410 0.031 Uiso 1 1 calc R
C33 C 0.32350(17) -0.1017(6) 0.58622(16) 0.0284(7) Uani 1 1 d .
H33 H 0.2809 -0.0340 0.5823 0.034 Uiso 1 1 calc R
C34 C 0.31922(19) -0.2704(5) 0.55656(17) 0.0280(7) Uani 1 1 d .
H34 H 0.2743 -0.3188 0.5323 0.034 Uiso 1 1 calc R
C35 C 0.3822(2) -0.3662(5) 0.56334(17) 0.0262(7) Uani 1 1 d .
C36 C 0.44803(19) -0.3002(5) 0.59918(17) 0.0260(7) Uani 1 1 d .
H36 H 0.4901 -0.3703 0.6040 0.031 Uiso 1 1 calc R

loop_
_atom_site_aniso_label
_atom_site_aniso_U_11
_atom_site_aniso_U_22
_atom_site_aniso_U_33
_atom_site_aniso_U_23
_atom_site_aniso_U_13
_atom_site_aniso_U_12
Br1 0.0593(2) 0.0228(2) 0.0442(2) -0.01034(18) 0.00252(18) -0.00726(19)
O1 0.0348(13) 0.0243(14) 0.0408(14) -0.0120(12) 0.0095(11) -0.0050(11)
O2 0.0346(12) 0.0298(16) 0.0537(15) -0.0219(13) 0.0110(11) -0.0059(12)
C1 0.0310(16) 0.0202(18) 0.0259(15) -0.0013(13) 0.0057(13) 0.0000(14)
C2 0.0314(16) 0.0190(17) 0.0212(13) -0.0011(12) 0.0051(11) -0.0002(13)
C3 0.0342(18) 0.026(2) 0.0337(18) -0.0065(15) 0.0059(14) 0.0050(15)
C4 0.0319(16) 0.0226(19) 0.0205(13) -0.0030(13) 0.0057(11) 0.0021(14)
C5 0.0350(19) 0.051(3) 0.038(2) -0.0048(19) 0.0093(16) 0.0095(19)
C6 0.0300(17) 0.046(3) 0.0348(17) -0.0002(16) 0.0080(14) 0.0005(16)
C7 0.0287(16) 0.0223(17) 0.0265(15) 0.0008(13) 0.0078(12) -0.0038(13)
C8 0.0282(14) 0.0301(19) 0.0257(14) -0.0052(15) 0.0046(11) -0.0054(17)
C9 0.0326(16) 0.0282(19) 0.0248(15) 0.0051(13) 0.0030(12) 0.0017(14)
C10 0.0357(18) 0.0190(18) 0.0288(16) -0.0036(14) 0.0076(13) -0.0019(14)
C11 0.0314(15) 0.0196(16) 0.0187(12) -0.0014(14) 0.0023(11) -0.0025(15)
C12 0.0361(18) 0.0243(18) 0.0275(15) -0.0076(13) 0.0045(13) 0.0015(14)
C13 0.0332(17) 0.040(3) 0.0334(16) -0.0092(17) 0.0097(14) -0.0023(17)
C14 0.0359(18) 0.035(2) 0.0264(16) -0.0005(15) 0.0049(14) -0.0085(16)
C15 0.048(2) 0.0200(19) 0.0216(15) 0.0005(13) 0.0073(14) -0.0026(16)
C16 0.0362(17) 0.0221(18) 0.0223(14) -0.0001(13) 0.0040(12) 0.0001(14)
Br2 0.0452(2) 0.0202(2) 0.0499(2) -0.01203(18) 0.00016(16) -0.00463(17)
O3 0.0337(13) 0.0237(14) 0.0420(14) -0.0152(12) 0.0088(11) -0.0042(11)
O4 0.0328(13) 0.0306(17) 0.0627(18) -0.0263(14) 0.0121(12) -0.0087(11)
C21 0.0320(16) 0.0218(18) 0.0243(14) -0.0056(12) 0.0091(12) -0.0045(13)
C22 0.0304(15) 0.0232(19) 0.0207(13) -0.0015(12) 0.0088(11) -0.0041(13)
C23 0.0312(16) 0.0180(16) 0.0240(14) -0.0016(12) 0.0061(12) -0.0030(13)
C24 0.0307(16) 0.0248(18) 0.0208(14) -0.0030(13) 0.0048(12) 0.0023(13)
C25 0.0381(18) 0.025(2) 0.0269(15) 0.0021(14) 0.0093(14) 0.0083(15)
C26 0.0270(16) 0.033(2) 0.0337(16) 0.0030(14) 0.0053(13) 0.0004(14)
C27 0.0291(16) 0.0219(18) 0.0352(17) 0.0020(14) 0.0064(13) -0.0020(13)
C28 0.0295(15) 0.0218(17) 0.0255(13) -0.0049(14) 0.0033(11) -0.0064(15)
C29 0.0329(16) 0.032(2) 0.0274(14) 0.0097(16) 0.0122(12) 0.0055(17)
C30 0.0306(16) 0.0228(18) 0.0296(16) -0.0065(14) 0.0096(13) -0.0070(14)
C31 0.0332(16) 0.0186(19) 0.0207(13) -0.0011(12) 0.0066(11) -0.0020(13)
C32 0.0344(17) 0.0217(17) 0.0229(13) -0.0030(12) 0.0088(12) -0.0016(14)
C33 0.0317(15) 0.0254(17) 0.0282(14) -0.0014(16) 0.0078(12) 0.0025(16)
C34 0.0315(17) 0.026(2) 0.0243(15) 0.0005(14) 0.0037(13) -0.0069(14)
C35 0.0387(18) 0.0172(17) 0.0220(15) -0.0009(13) 0.0065(13) -0.0068(14)
C36 0.0321(16) 0.0169(17) 0.0283(15) -0.0008(13) 0.0064(12) -0.0015(14)

loop_
_atom_type_symbol
_atom_type_description
_atom_type_scat_dispersion_real
_atom_type_scat_dispersion_imag
_atom_type_scat_source
C C 0.0181 0.0091 'International Tables Vol C Tables 4.2.6.8 and 6.1.1.4'
H H 0.0000 0.0000 'International Tables Vol C Tables 4.2.6.8 and 6.1.1.4'
O O 0.0492 0.0322 'International Tables Vol C Tables 4.2.6.8 and 6.1.1.4'
Br Br -0.6763 1.2805 'International Tables Vol C Tables 4.2.6.8 and 6.1.1.4'

loop_
_geom_angle_atom_site_label_1
_geom_angle_atom_site_label_2
_geom_angle_atom_site_label_3
_geom_angle
C10 O2 H2 109.5
C2 C1 C10 136.4(3)
C2 C1 C7 95.3(3)
C10 C1 C7 128.0(3)
C1 C2 C11 137.4(3)
C1 C2 C4 93.2(3)
C11 C2 C4 129.3(3)
C4 C3 C9 101.7(3)
C4 C3 C5 107.1(3)
C9 C3 C5 101.1(3)
C4 C3 H3 115.1
C9 C3 H3 115.1
C5 C3 H3 115.1
C2 C4 C3 118.2(3)
C2 C4 C7 86.4(2)
C3 C4 C7 102.4(3)
C2 C4 H4 115.1
C3 C4 H4 115.1
C7 C4 H4 115.1
C3 C5 C6 103.8(3)
C3 C5 H5A 111.0
C6 C5 H5A 111.0
C3 C5 H5B 111.0
C6 C5 H5B 111.0
H5A C5 H5B 109.0
C8 C6 C5 103.0(3)
C8 C6 H6A 111.2
C5 C6 H6A 111.2
C8 C6 H6B 111.2
C5 C6 H6B 111.2
H6A C6 H6B 109.1
C1 C7 C8 116.6(3)
C1 C7 C4 85.0(2)
C8 C7 C4 103.5(3)
C1 C7 H7 115.7
C8 C7 H7 115.7
C4 C7 H7 115.7
C9 C8 C7 102.5(3)
C9 C8 C6 101.2(3)
C7 C8 C6 106.2(3)
C9 C8 H8 115.1
C7 C8 H8 115.1
C6 C8 H8 115.1
C8 C9 C3 95.5(3)
C8 C9 H9A 112.7
C3 C9 H9A 112.7
C8 C9 H9B 112.7
C3 C9 H9B 112.7
H9A C9 H9B 110.1
O1 C10 O2 123.6(3)
O1 C10 C1 125.2(3)
O2 C10 C1 111.2(3)
C12 C11 C16 118.4(3)
C12 C11 C2 123.6(3)
C16 C11 C2 118.0(3)
C13 C12 C11 120.6(4)
C13 C12 H12 119.7
C11 C12 H12 119.7
C12 C13 C14 120.9(4)
C12 C13 H13 119.5
C14 C13 H13 119.5
C15 C14 C13 118.6(4)
C15 C14 H14 120.7
C13 C14 H14 120.7
C14 C15 C16 122.1(4)
C14 C15 Br1 119.8(3)
C16 C15 Br1 118.2(3)
C15 C16 C11 119.4(3)
C15 C16 H16 120.3
C11 C16 H16 120.3
C30 O4 H4A 109.5
C22 C21 C30 135.9(3)
C22 C21 C28 95.3(3)
C30 C21 C28 128.7(3)
C21 C22 C31 138.8(3)
C21 C22 C23 92.7(3)
C31 C22 C23 128.4(3)
C22 C23 C24 117.5(3)
C22 C23 C28 86.7(3)
C24 C23 C28 103.0(3)
C22 C23 H23 115.2
C24 C23 H23 115.2
C28 C23 H23 115.2
C29 C24 C25 100.9(3)
C29 C24 C23 102.5(3)
C25 C24 C23 106.3(3)
C29 C24 H24 115.1
C25 C24 H24 115.1
C23 C24 H24 115.1
C24 C25 C26 103.9(3)
C24 C25 H25A 111.0
C26 C25 H25A 111.0
C24 C25 H25B 111.0
C26 C25 H25B 111.0
H25A C25 H25B 109.0
C27 C26 C25 103.1(3)
C27 C26 H26A 111.1
C25 C26 H26A 111.1
C27 C26 H26B 111.1
C25 C26 H26B 111.1
H26A C26 H26B 109.1
C28 C27 C29 102.6(3)
C28 C27 C26 105.4(3)
C29 C27 C26 101.2(3)
C28 C27 H27 115.3
C29 C27 H27 115.3
C26 C27 H27 115.3
C21 C28 C27 118.0(3)
C21 C28 C23 85.3(2)
C27 C28 C23 103.1(3)
C21 C28 H28 115.3
C27 C28 H28 115.3
C23 C28 H28 115.3
C24 C29 C27 95.4(3)
C24 C29 H29A 112.7
C27 C29 H29A 112.7
C24 C29 H29B 112.7
C27 C29 H29B 112.7
H29A C29 H29B 110.1
O3 C30 O4 123.5(3)
O3 C30 C21 125.0(3)
O4 C30 C21 111.5(3)
C32 C31 C36 118.8(3)
C32 C31 C22 123.9(3)
C36 C31 C22 117.3(3)
C33 C32 C31 120.3(3)
C33 C32 H32 119.9
C31 C32 H32 119.9
C34 C33 C32 121.1(3)
C34 C33 H33 119.5
C32 C33 H33 119.5
C35 C34 C33 118.1(3)
C35 C34 H34 120.9
C33 C34 H34 120.9
C36 C35 C34 122.1(3)
C36 C35 Br2 118.7(3)
C34 C35 Br2 119.1(3)
C35 C36 C31 119.6(3)
C35 C36 H36 120.2
C31 C36 H36 120.2

loop_
_geom_bond_atom_site_label_1
_geom_bond_atom_site_label_2
_geom_bond_distance
Br1 C15 1.897(4)
O1 C10 1.224(5)
O2 C10 1.317(5)
O2 H2 0.8400
C1 C2 1.350(5)
C1 C10 1.472(5)
C1 C7 1.516(5)
C2 C11 1.459(5)
C2 C4 1.520(4)
C3 C4 1.532(5)
C3 C9 1.534(5)
C3 C5 1.544(5)
C3 H3 1.0000
C4 C7 1.576(5)
C4 H4 1.0000
C5 C6 1.547(6)
C5 H5A 0.9900
C5 H5B 0.9900
C6 C8 1.542(5)
C6 H6A 0.9900
C6 H6B 0.9900
C7 C8 1.527(5)
C7 H7 1.0000
C8 C9 1.527(5)
C8 H8 1.0000
C9 H9A 0.9900
C9 H9B 0.9900
C11 C12 1.399(5)
C11 C16 1.416(5)
C12 C13 1.382(5)
C12 H12 0.9500
C13 C14 1.396(6)
C13 H13 0.9500
C14 C15 1.369(6)
C14 H14 0.9500
C15 C16 1.390(5)
C16 H16 0.9500
Br2 C35 1.901(4)
O3 C30 1.222(5)
O4 C30 1.317(4)
O4 H4A 0.8400
C21 C22 1.366(5)
C21 C30 1.467(5)
C21 C28 1.506(5)
C22 C31 1.449(5)
C22 C23 1.518(5)
C23 C24 1.541(4)
C23 C28 1.577(5)
C23 H23 1.0000
C24 C29 1.528(6)
C24 C25 1.536(5)
C24 H24 1.0000
C25 C26 1.551(6)
C25 H25A 0.9900
C25 H25B 0.9900
C26 C27 1.543(5)
C26 H26A 0.9900
C26 H26B 0.9900
C27 C28 1.533(5)
C27 C29 1.542(5)
C27 H27 1.0000
C28 H28 1.0000
C29 H29A 0.9900
C29 H29B 0.9900
C31 C32 1.399(5)
C31 C36 1.403(5)
C32 C33 1.389(5)
C32 H32 0.9500
C33 C34 1.388(6)
C33 H33 0.9500
C34 C35 1.385(5)
C34 H34 0.9500
C35 C36 1.381(5)
C36 H36 0.9500

loop_
_geom_hbond_atom_site_label_D
_geom_hbond_atom_site_label_H
_geom_hbond_atom_site_label_A
_geom_hbond_distance_DH
_geom_hbond_distance_HA
_geom_hbond_distance_DA
_geom_hbond_angle_DHA
O2 H2 O3 0.84 1.79 2.628(4) 172
O4 H4A O1 0.84 1.79 2.627(4) 175

loop_
_geom_torsion_atom_site_label_1
_geom_torsion_atom_site_label_2
_geom_torsion_atom_site_label_3
_geom_torsion_atom_site_label_4
_geom_torsion
C10 C1 C2 C11 -1.9(7)
C7 C1 C2 C11 -175.7(4)
C10 C1 C2 C4 174.9(4)
C7 C1 C2 C4 1.1(3)
C1 C2 C4 C3 -103.2(3)
C11 C2 C4 C3 74.0(4)
C1 C2 C4 C7 -1.0(3)
C11 C2 C4 C7 176.2(3)
C9 C3 C4 C2 56.2(4)
C5 C3 C4 C2 161.8(3)
C9 C3 C4 C7 -36.5(3)
C5 C3 C4 C7 69.2(3)
C4 C3 C5 C6 -72.7(4)
C9 C3 C5 C6 33.4(4)
C3 C5 C6 C8 1.4(4)
C2 C1 C7 C8 101.6(4)
C10 C1 C7 C8 -73.0(5)
C2 C1 C7 C4 -1.0(3)
C10 C1 C7 C4 -175.7(4)
C2 C4 C7 C1 0.9(2)
C3 C4 C7 C1 119.0(3)
C2 C4 C7 C8 -115.3(2)
C3 C4 C7 C8 2.8(3)
C1 C7 C8 C9 -59.1(4)
C4 C7 C8 C9 32.0(3)
C1 C7 C8 C6 -164.9(3)
C4 C7 C8 C6 -73.7(3)
C5 C6 C8 C9 -35.9(4)
C5 C6 C8 C7 70.8(4)
C7 C8 C9 C3 -53.7(3)
C6 C8 C9 C3 55.9(3)
C4 C3 C9 C8 55.6(3)
C5 C3 C9 C8 -54.8(4)
C2 C1 C10 O1 7.4(7)
C7 C1 C10 O1 179.6(4)
C2 C1 C10 O2 -172.7(4)
C7 C1 C10 O2 -0.5(5)
C1 C2 C11 C12 -13.3(6)
C4 C2 C11 C12 170.8(3)
C1 C2 C11 C16 167.5(4)
C4 C2 C11 C16 -8.3(5)
C16 C11 C12 C13 2.3(5)
C2 C11 C12 C13 -176.9(3)
C11 C12 C13 C14 -1.4(6)
C12 C13 C14 C15 0.3(6)
C13 C14 C15 C16 -0.2(5)
C13 C14 C15 Br1 178.8(3)
C14 C15 C16 C11 1.1(5)
Br1 C15 C16 C11 -177.9(2)
C12 C11 C16 C15 -2.1(5)
C2 C11 C16 C15 177.1(3)
C30 C21 C22 C31 2.6(7)
C28 C21 C22 C31 -176.1(4)
C30 C21 C22 C23 179.3(4)
C28 C21 C22 C23 0.6(3)
C21 C22 C23 C24 -103.5(3)
C31 C22 C23 C24 73.7(4)
C21 C22 C23 C28 -0.6(2)
C31 C22 C23 C28 176.7(3)
C22 C23 C24 C29 58.7(4)
C28 C23 C24 C29 -34.4(3)
C22 C23 C24 C25 164.2(3)
C28 C23 C24 C25 71.1(3)
C29 C24 C25 C26 35.9(3)
C23 C24 C25 C26 -70.7(3)
C24 C25 C26 C27 -1.3(3)
C25 C26 C27 C28 73.2(3)
C25 C26 C27 C29 -33.5(3)
C22 C21 C28 C27 101.7(3)
C30 C21 C28 C27 -77.1(4)
C22 C21 C28 C23 -0.6(2)
C30 C21 C28 C23 -179.4(3)
C29 C27 C28 C21 -58.1(4)
C26 C27 C28 C21 -163.7(3)
C29 C27 C28 C23 33.5(3)
C26 C27 C28 C23 -72.1(3)
C22 C23 C28 C21 0.5(2)
C24 C23 C28 C21 118.0(3)
C22 C23 C28 C27 -117.1(3)
C24 C23 C28 C27 0.3(3)
C25 C24 C29 C27 -55.6(3)
C23 C24 C29 C27 54.0(3)
C28 C27 C29 C24 -53.9(3)
C26 C27 C29 C24 54.9(3)
C22 C21 C30 O3 -0.3(6)
C28 C21 C30 O3 178.1(3)
C22 C21 C30 O4 178.7(4)
C28 C21 C30 O4 -2.9(5)
C21 C22 C31 C32 -0.1(6)
C23 C22 C31 C32 -175.9(3)
C21 C22 C31 C36 179.8(4)
C23 C22 C31 C36 3.9(5)
C36 C31 C32 C33 -0.1(5)
C22 C31 C32 C33 179.8(3)
C31 C32 C33 C34 -0.7(5)
C32 C33 C34 C35 0.3(5)
C33 C34 C35 C36 0.9(5)
C33 C34 C35 Br2 -178.1(2)
C34 C35 C36 C31 -1.7(5)
Br2 C35 C36 C31 177.3(2)
C32 C31 C36 C35 1.2(5)
C22 C31 C36 C35 -178.7(3)

loop_
_publcif_info_exptl_table_extra_item
sin_theta_over_lambda_max
